data_1565145
loop_
_publ_author_name
'Wang, Lele'
'Han, Hua-Bin'
'Gu, Lijie'
'Zhang, Wenjing'
'Zhao, Junwei'
'Wang, Qi-Lin'

_publ_section_title
;
 Skeletal remodeling of chalcone-based pyridinium salts to access
 isoindoline polycycles and their bridged derivatives
;
_journal_name_full 'Chemical Science'
_journal_paper_doi 10.1039/D1SC05741C
_journal_year 2021
_chemical_formula_moiety 'C27 H23 N3 O5'
_chemical_formula_sum 'C27 H23 N3 O5'
_chemical_formula_weight 469.48
_space_group_crystal_system triclinic
_space_group_IT_number 2
_space_group_name_Hall '-P 1'
_space_group_name_H-M_alt 'P -1'
_atom_sites_solution_hydrogens geom
_atom_sites_solution_primary direct
_audit_creation_date 2019-10-15
_audit_creation_method
;
Olex2 1.2
(compiled 2018.05.29 svn.r3508 for OlexSys, GUI svn.r5506)
;
_audit_update_record
;
2021-03-18 deposited with the CCDC.	2021-11-08 downloaded from the CCDC.
;
_cell_angle_alpha 86.887(13)
_cell_angle_beta 72.756(13)
_cell_angle_gamma 74.684(12)
_cell_formula_units_Z 2
_cell_length_a 8.719(3)
_cell_length_b 11.529(5)
_cell_length_c 12.887(5)
_cell_measurement_reflns_used 1948
_cell_measurement_temperature 298(2)
_cell_measurement_theta_max 23.22
_cell_measurement_theta_min 2.50
_cell_volume 1192.8(8)
_computing_cell_refinement 'SAINT V8.38A (?, 2016)'
_computing_data_reduction 'SAINT V8.38A (?, 2016)'
_computing_molecular_graphics 'Olex2 (Dolomanov et al., 2009)'
_computing_publication_material 'Olex2 (Dolomanov et al., 2009)'
_computing_structure_refinement 'ShelXL (Sheldrick, 2015)'
_computing_structure_solution 'ShelXS (Sheldrick, 2008)'
_diffrn_ambient_temperature 298.0
_diffrn_measured_fraction_theta_full 0.997
_diffrn_measured_fraction_theta_max 0.997
_diffrn_measurement_device_type 'CCD area detector'
_diffrn_measurement_method 'phi and omega scans'
_diffrn_radiation_monochromator graphite
_diffrn_radiation_type MoK\a
_diffrn_radiation_wavelength 0.71073
_diffrn_reflns_av_R_equivalents 0.0856
_diffrn_reflns_av_unetI/netI 0.0888
_diffrn_reflns_Laue_measured_fraction_full 0.997
_diffrn_reflns_Laue_measured_fraction_max 0.997
_diffrn_reflns_limit_h_max 10
_diffrn_reflns_limit_h_min -10
_diffrn_reflns_limit_k_max 14
_diffrn_reflns_limit_k_min -14
_diffrn_reflns_limit_l_max 16
_diffrn_reflns_limit_l_min -16
_diffrn_reflns_number 16372
_diffrn_reflns_point_group_measured_fraction_full 0.997
_diffrn_reflns_point_group_measured_fraction_max 0.997
_diffrn_reflns_theta_full 25.242
_diffrn_reflns_theta_max 26.498
_diffrn_reflns_theta_min 2.437
_exptl_absorpt_coefficient_mu 0.092
_exptl_absorpt_correction_T_max 0.7457
_exptl_absorpt_correction_T_min 0.5953
_exptl_absorpt_correction_type multi-scan
_exptl_absorpt_process_details
'SADABS-2016/2 (Bruker,2016/2) was used for absorption correction. wR2(int) was 0.1117 before and 0.0660 after correction. The Ratio of minimum to maximum transmission is 0.7983. The \l/2 correction factor is Not present.'
_exptl_crystal_colour colourless
_exptl_crystal_colour_primary colourless
_exptl_crystal_density_diffrn 1.307
_exptl_crystal_description block
_exptl_crystal_F_000 492
_exptl_crystal_size_max 0.25
_exptl_crystal_size_mid 0.14
_exptl_crystal_size_min 0.12
_refine_diff_density_max 0.423
_refine_diff_density_min -0.283
_refine_diff_density_rms 0.047
_refine_ls_extinction_coef 0.029(5)
_refine_ls_extinction_expression Fc^*^=kFc[1+0.001xFc^2^\l^3^/sin(2\q)]^-1/4^
_refine_ls_extinction_method 'SHELXL-2014/7 (Sheldrick 2014'
_refine_ls_goodness_of_fit_ref 1.019
_refine_ls_hydrogen_treatment constr
_refine_ls_matrix_type full
_refine_ls_number_parameters 320
_refine_ls_number_reflns 4927
_refine_ls_number_restraints 2
_refine_ls_restrained_S_all 1.021
_refine_ls_R_factor_all 0.1507
_refine_ls_R_factor_gt 0.0685
_refine_ls_shift/su_max 0.000
_refine_ls_shift/su_mean 0.000
_refine_ls_structure_factor_coef Fsqd
_refine_ls_weighting_details 'w=1/[\s^2^(Fo^2^)+(0.0856P)^2^] where P=(Fo^2^+2Fc^2^)/3'
_refine_ls_weighting_scheme calc
_refine_ls_wR_factor_gt 0.1620
_refine_ls_wR_factor_ref 0.1937
_reflns_Friedel_coverage 0.000
_reflns_number_gt 2473
_reflns_number_total 4927
_reflns_threshold_expression 'I > 2\s(I)'
_cod_data_source_file d1sc05741c2.cif
_cod_data_source_block a
_cod_database_code 1565145
_shelx_shelxl_version_number 2014/7
_shelx_space_group_comment
;
The symmetry employed for this shelxl refinement is uniquely defined
by the following loop, which should always be used as a source of
symmetry information in preference to the above space-group names.
They are only intended as comments.
;
_shelx_estimated_absorpt_t_max 0.989
_shelx_estimated_absorpt_t_min 0.977
_olex2_refinement_description
;
1. Fixed Uiso
 At 1.2 times of:
  All C(H) groups, All C(H,H) groups
 At 1.5 times of:
  All C(H,H,H) groups, All O(H) groups
2. Restrained distances
 C24-C23
 1.55 with sigma of 0.02
 C26-C27
 1.55 with sigma of 0.02
3.a Ternary CH refined with riding coordinates:
 C9(H9), C19(H19)
3.b Secondary CH2 refined with riding coordinates:
 C16(H16A,H16B)
3.c Aromatic/amide H refined with riding coordinates:
 C1(H1), C2(H2), C3(H3), C4(H4), C5(H5), C11(H11), C12(H12), C13(H13),
 C14(H14), C17(H17), C20(H20), C21(H21)
3.d Idealised Me refined as rotating group:
 C23(H23A,H23B,H23C), C27(H27A,H27B,H27C)
3.e Idealised tetrahedral OH refined as rotating group:
 O5(H5A)
;
_olex2_submission_special_instructions 'No special instructions were received'

loop_
_space_group_symop_operation_xyz
'x, y, z'
'-x, -y, -z'

loop_
_atom_site_label
_atom_site_type_symbol
_atom_site_fract_x
_atom_site_fract_y
_atom_site_fract_z
_atom_site_U_iso_or_equiv
_atom_site_adp_type
_atom_site_occupancy
_atom_site_site_symmetry_order
_atom_site_calc_flag
_atom_site_refinement_flags_posn
_atom_site_refinement_flags_adp
_atom_site_refinement_flags_occupancy
_atom_site_disorder_assembly
_atom_site_disorder_group
C1 C 0.2877(5) 0.0480(3) 0.9882(3) 0.0801(12) Uani 1 1 d . . . . .
H1 H 0.3870 -0.0085 0.9560 0.096 Uiso 1 1 calc R . . . .
C2 C 0.2260(6) 0.0569(4) 1.0994(3) 0.1094(17) Uani 1 1 d . . . . .
H2 H 0.2841 0.0068 1.1418 0.131 Uiso 1 1 calc R . . . .
C3 C 0.0808(5) 0.1383(4) 1.1478(3) 0.0976(14) Uani 1 1 d . . . . .
H3 H 0.0408 0.1447 1.2232 0.117 Uiso 1 1 calc R . . . .
C4 C -0.0067(5) 0.2108(4) 1.0863(3) 0.0782(11) Uani 1 1 d . . . . .
H4 H -0.1074 0.2652 1.1199 0.094 Uiso 1 1 calc R . . . .
C5 C 0.0539(4) 0.2036(3) 0.9742(2) 0.0605(9) Uani 1 1 d . . . . .
H5 H -0.0058 0.2535 0.9325 0.073 Uiso 1 1 calc R . . . .
C6 C 0.2038(4) 0.1220(3) 0.9237(2) 0.0486(7) Uani 1 1 d . . . . .
C7 C 0.2860(4) 0.1112(2) 0.8047(2) 0.0451(7) Uani 1 1 d . . . . .
C8 C 0.2045(3) 0.1897(2) 0.7234(2) 0.0412(7) Uani 1 1 d . . . . .
C9 C 0.3028(3) 0.1405(2) 0.60566(19) 0.0390(6) Uani 1 1 d . . . . .
H9 H 0.4217 0.1320 0.5937 0.047 Uiso 1 1 calc R . . . .
C10 C 0.2783(3) 0.0240(2) 0.5711(2) 0.0427(7) Uani 1 1 d . . . . .
C11 C 0.2886(4) -0.0858(2) 0.6233(2) 0.0553(8) Uani 1 1 d . . . . .
H11 H 0.3149 -0.0966 0.6886 0.066 Uiso 1 1 calc R . . . .
C12 C 0.2581(4) -0.1787(3) 0.5741(3) 0.0636(9) Uani 1 1 d . . . . .
H12 H 0.2620 -0.2522 0.6082 0.076 Uiso 1 1 calc R . . . .
C13 C 0.2223(4) -0.1645(3) 0.4764(3) 0.0612(9) Uani 1 1 d . . . . .
H13 H 0.2030 -0.2281 0.4450 0.073 Uiso 1 1 calc R . . . .
C14 C 0.2151(4) -0.0568(3) 0.4252(2) 0.0552(8) Uani 1 1 d . . . . .
H14 H 0.1928 -0.0471 0.3586 0.066 Uiso 1 1 calc R . . . .
C15 C 0.2411(3) 0.0368(2) 0.4733(2) 0.0448(7) Uani 1 1 d . . . . .
C16 C 0.2347(4) 0.1609(2) 0.4327(2) 0.0499(8) Uani 1 1 d . . . . .
H16A H 0.3278 0.1616 0.3690 0.060 Uiso 1 1 calc R . . . .
H16B H 0.1316 0.1966 0.4153 0.060 Uiso 1 1 calc R . . . .
C17 C 0.1848(4) 0.3412(2) 0.5463(2) 0.0465(7) Uani 1 1 d . . . . .
H17 H 0.1506 0.3900 0.4931 0.056 Uiso 1 1 calc R . . . .
C18 C 0.1718(4) 0.3926(2) 0.6416(2) 0.0471(7) Uani 1 1 d . . . . .
C19 C 0.2118(3) 0.3232(2) 0.7361(2) 0.0438(7) Uani 1 1 d . . . . .
H19 H 0.1246 0.3586 0.8022 0.053 Uiso 1 1 calc R . . . .
C20 C 0.3750(3) 0.3321(2) 0.7471(2) 0.0476(7) Uani 1 1 d . . . . .
H20 H 0.4719 0.2949 0.6939 0.057 Uiso 1 1 calc R . . . .
C21 C 0.3884(4) 0.3895(3) 0.8276(3) 0.0554(8) Uani 1 1 d . . . . .
H21 H 0.2957 0.4112 0.8881 0.067 Uiso 1 1 calc R . . . .
C22 C 0.0303(4) 0.1861(2) 0.7425(2) 0.0430(7) Uani 1 1 d . . . . .
C23 C 0.5506(7) 0.3005(4) 0.9936(4) 0.1171(18) Uani 1 1 d D . . . .
H23A H 0.4336 0.3338 1.0262 0.176 Uiso 1 1 calc GR . . . .
H23B H 0.6067 0.2897 1.0486 0.176 Uiso 1 1 calc GR . . . .
H23C H 0.5687 0.2242 0.9593 0.176 Uiso 1 1 calc GR . . . .
C24 C 0.6163(6) 0.3829(4) 0.9119(4) 0.0952(15) Uani 1 1 d D . . . .
C25 C 0.5436(4) 0.4229(3) 0.8290(3) 0.0719(10) Uani 1 1 d . . . . .
C26 C 0.6099(5) 0.4990(4) 0.7490(4) 0.0900(13) Uani 1 1 d D . . . .
C27 C 0.5344(8) 0.5538(6) 0.6633(5) 0.146(2) Uani 1 1 d D . . . .
H27A H 0.5943 0.5103 0.5958 0.218 Uiso 1 1 calc GR . . . .
H27B H 0.5395 0.6361 0.6553 0.218 Uiso 1 1 calc GR . . . .
H27C H 0.4204 0.5507 0.6833 0.218 Uiso 1 1 calc GR . . . .
N1 N 0.2445(3) 0.22363(19) 0.52614(17) 0.0444(6) Uani 1 1 d . . . . .
N2 N 0.1153(3) 0.5189(2) 0.6527(2) 0.0605(7) Uani 1 1 d . . . . .
N3 N -0.1028(3) 0.1840(2) 0.7524(2) 0.0627(7) Uani 1 1 d . . . . .
O1 O 0.4234(3) 0.04468(19) 0.76728(16) 0.0642(7) Uani 1 1 d . . . . .
O2 O 0.0905(3) 0.56568(19) 0.7420(2) 0.0755(7) Uani 1 1 d . . . . .
O3 O 0.0951(3) 0.57994(19) 0.5726(2) 0.0811(8) Uani 1 1 d . . . . .
O4 O 0.7429(4) 0.4167(3) 0.9163(3) 0.1329(15) Uani 1 1 d . . . . .
O5 O 0.7423(4) 0.5302(4) 0.7513(4) 0.1398(14) Uani 1 1 d . . . . .
H5A H 0.7826 0.4899 0.7958 0.210 Uiso 1 1 calc GR . . . .

loop_
_atom_site_aniso_label
_atom_site_aniso_U_11
_atom_site_aniso_U_22
_atom_site_aniso_U_33
_atom_site_aniso_U_23
_atom_site_aniso_U_13
_atom_site_aniso_U_12
C1 0.074(2) 0.089(3) 0.054(2) 0.0177(19) -0.0114(18) 0.005(2)
C2 0.095(3) 0.142(4) 0.054(2) 0.027(2) -0.012(2) 0.016(3)
C3 0.088(3) 0.150(4) 0.043(2) 0.013(2) -0.015(2) -0.019(3)
C4 0.064(2) 0.106(3) 0.050(2) -0.014(2) -0.0070(17) -0.006(2)
C5 0.0569(19) 0.072(2) 0.0470(19) -0.0047(15) -0.0150(15) -0.0057(16)
C6 0.0482(17) 0.0529(17) 0.0411(16) 0.0016(13) -0.0120(13) -0.0086(14)
C7 0.0469(17) 0.0399(15) 0.0463(17) -0.0003(12) -0.0138(13) -0.0070(13)
C8 0.0423(15) 0.0387(15) 0.0416(15) -0.0018(12) -0.0134(12) -0.0070(12)
C9 0.0415(15) 0.0365(14) 0.0373(15) -0.0009(11) -0.0109(12) -0.0078(11)
C10 0.0401(15) 0.0355(14) 0.0442(17) -0.0042(12) -0.0015(12) -0.0071(12)
C11 0.065(2) 0.0406(16) 0.0541(19) 0.0029(14) -0.0126(15) -0.0097(14)
C12 0.070(2) 0.0374(16) 0.075(2) -0.0022(15) -0.0072(18) -0.0153(15)
C13 0.058(2) 0.054(2) 0.070(2) -0.0171(16) -0.0082(17) -0.0189(15)
C14 0.058(2) 0.0534(18) 0.0539(18) -0.0143(15) -0.0110(15) -0.0168(15)
C15 0.0430(16) 0.0443(16) 0.0439(17) -0.0052(13) -0.0074(13) -0.0105(12)
C16 0.0615(19) 0.0502(17) 0.0411(16) -0.0016(13) -0.0200(14) -0.0137(14)
C17 0.0555(18) 0.0344(14) 0.0534(18) 0.0078(13) -0.0210(14) -0.0139(13)
C18 0.0525(18) 0.0329(14) 0.0588(19) -0.0027(13) -0.0229(14) -0.0076(12)
C19 0.0449(16) 0.0398(15) 0.0462(16) -0.0073(12) -0.0146(13) -0.0070(12)
C20 0.0421(16) 0.0439(16) 0.0545(18) -0.0053(13) -0.0136(14) -0.0066(12)
C21 0.0473(18) 0.0582(19) 0.062(2) -0.0118(15) -0.0206(15) -0.0075(14)
C22 0.0451(17) 0.0388(15) 0.0415(16) -0.0065(12) -0.0100(13) -0.0065(13)
C23 0.166(5) 0.081(3) 0.117(4) -0.006(3) -0.092(4) 0.007(3)
C24 0.089(3) 0.064(2) 0.132(4) -0.044(3) -0.064(3) 0.025(2)
C25 0.060(2) 0.063(2) 0.096(3) -0.025(2) -0.039(2) 0.0022(18)
C26 0.059(2) 0.092(3) 0.129(4) -0.003(3) -0.025(2) -0.038(2)
C27 0.148(5) 0.168(5) 0.155(5) 0.072(4) -0.063(4) -0.090(4)
N1 0.0561(15) 0.0400(13) 0.0404(13) 0.0039(10) -0.0176(11) -0.0145(11)
N2 0.0669(18) 0.0394(15) 0.083(2) -0.0029(15) -0.0356(16) -0.0109(12)
N3 0.0523(17) 0.0698(18) 0.0645(18) -0.0155(13) -0.0133(14) -0.0143(13)
O1 0.0539(13) 0.0678(14) 0.0531(13) -0.0009(10) -0.0132(10) 0.0119(11)
O2 0.0912(18) 0.0465(13) 0.0938(18) -0.0189(12) -0.0432(15) -0.0041(11)
O3 0.116(2) 0.0409(12) 0.106(2) 0.0163(13) -0.0637(17) -0.0202(12)
O4 0.087(2) 0.111(2) 0.224(4) -0.080(2) -0.103(2) 0.0171(17)
O5 0.073(2) 0.144(3) 0.214(5) -0.023(3) -0.033(2) -0.053(2)

loop_
_atom_type_symbol
_atom_type_description
_atom_type_scat_dispersion_real
_atom_type_scat_dispersion_imag
_atom_type_scat_source
C C 0.0033 0.0016 'International Tables Vol C Tables 4.2.6.8 and 6.1.1.4'
H H 0.0000 0.0000 'International Tables Vol C Tables 4.2.6.8 and 6.1.1.4'
N N 0.0061 0.0033 'International Tables Vol C Tables 4.2.6.8 and 6.1.1.4'
O O 0.0106 0.0060 'International Tables Vol C Tables 4.2.6.8 and 6.1.1.4'

loop_
_geom_angle_atom_site_label_1
_geom_angle_atom_site_label_2
_geom_angle_atom_site_label_3
_geom_angle
_geom_angle_site_symmetry_1
_geom_angle_site_symmetry_3
_geom_angle_publ_flag
C2 C1 H1 119.6 . . ?
C2 C1 C6 120.7(3) . . ?
C6 C1 H1 119.6 . . ?
C1 C2 H2 119.8 . . ?
C3 C2 C1 120.4(4) . . ?
C3 C2 H2 119.8 . . ?
C2 C3 H3 119.9 . . ?
C2 C3 C4 120.2(4) . . ?
C4 C3 H3 119.9 . . ?
C3 C4 H4 119.9 . . ?
C3 C4 C5 120.1(3) . . ?
C5 C4 H4 119.9 . . ?
C4 C5 H5 119.9 . . ?
C4 C5 C6 120.1(3) . . ?
C6 C5 H5 119.9 . . ?
C1 C6 C5 118.3(3) . . ?
C1 C6 C7 116.7(3) . . ?
C5 C6 C7 124.9(3) . . ?
C6 C7 C8 121.6(2) . . ?
O1 C7 C6 121.1(3) . . ?
O1 C7 C8 117.2(2) . . ?
C7 C8 C9 109.0(2) . . ?
C7 C8 C19 108.3(2) . . ?
C9 C8 C19 110.2(2) . . ?
C22 C8 C7 112.1(2) . . ?
C22 C8 C9 107.5(2) . . ?
C22 C8 C19 109.8(2) . . ?
C8 C9 H9 109.5 . . ?
C10 C9 C8 117.4(2) . . ?
C10 C9 H9 109.5 . . ?
N1 C9 C8 110.1(2) . . ?
N1 C9 H9 109.5 . . ?
N1 C9 C10 100.6(2) . . ?
C11 C10 C9 129.4(3) . . ?
C15 C10 C9 110.8(2) . . ?
C15 C10 C11 119.8(3) . . ?
C10 C11 H11 121.1 . . ?
C12 C11 C10 117.7(3) . . ?
C12 C11 H11 121.1 . . ?
C11 C12 H12 119.2 . . ?
C13 C12 C11 121.7(3) . . ?
C13 C12 H12 119.2 . . ?
C12 C13 H13 120.0 . . ?
C14 C13 C12 120.0(3) . . ?
C14 C13 H13 120.0 . . ?
C13 C14 H14 120.3 . . ?
C13 C14 C15 119.4(3) . . ?
C15 C14 H14 120.3 . . ?
C10 C15 C16 110.9(2) . . ?
C14 C15 C10 121.5(3) . . ?
C14 C15 C16 127.7(3) . . ?
C15 C16 H16A 111.3 . . ?
C15 C16 H16B 111.3 . . ?
H16A C16 H16B 109.2 . . ?
N1 C16 C15 102.2(2) . . ?
N1 C16 H16A 111.3 . . ?
N1 C16 H16B 111.3 . . ?
C18 C17 H17 118.9 . . ?
N1 C17 H17 118.9 . . ?
N1 C17 C18 122.3(3) . . ?
C17 C18 C19 124.0(2) . . ?
C17 C18 N2 117.9(3) . . ?
N2 C18 C19 118.2(3) . . ?
C8 C19 H19 107.8 . . ?
C18 C19 C8 108.5(2) . . ?
C18 C19 H19 107.8 . . ?
C18 C19 C20 111.5(2) . . ?
C20 C19 C8 113.3(2) . . ?
C20 C19 H19 107.8 . . ?
C19 C20 H20 118.2 . . ?
C21 C20 C19 123.6(3) . . ?
C21 C20 H20 118.2 . . ?
C20 C21 H21 117.7 . . ?
C20 C21 C25 124.5(3) . . ?
C25 C21 H21 117.7 . . ?
N3 C22 C8 177.0(3) . . ?
H23A C23 H23B 109.5 . . ?
H23A C23 H23C 109.5 . . ?
H23B C23 H23C 109.5 . . ?
C24 C23 H23A 109.5 . . ?
C24 C23 H23B 109.5 . . ?
C24 C23 H23C 109.5 . . ?
C25 C24 C23 120.7(4) . . ?
O4 C24 C23 119.4(4) . . ?
O4 C24 C25 119.9(5) . . ?
C24 C25 C21 120.0(4) . . ?
C24 C25 C26 120.5(4) . . ?
C26 C25 C21 119.4(3) . . ?
C25 C26 C27 124.5(4) . . ?
O5 C26 C25 119.6(4) . . ?
O5 C26 C27 115.7(4) . . ?
C26 C27 H27A 109.5 . . ?
C26 C27 H27B 109.5 . . ?
C26 C27 H27C 109.5 . . ?
H27A C27 H27B 109.5 . . ?
H27A C27 H27C 109.5 . . ?
H27B C27 H27C 109.5 . . ?
C16 N1 C9 112.9(2) . . ?
C17 N1 C9 122.2(2) . . ?
C17 N1 C16 124.2(2) . . ?
O2 N2 C18 118.3(3) . . ?
O2 N2 O3 122.0(3) . . ?
O3 N2 C18 119.7(3) . . ?
C26 O5 H5A 109.5 . . ?

loop_
_geom_bond_atom_site_label_1
_geom_bond_atom_site_label_2
_geom_bond_distance
_geom_bond_site_symmetry_2
_geom_bond_publ_flag
C1 H1 0.9300 . ?
C1 C2 1.372(5) . ?
C1 C6 1.381(4) . ?
C2 H2 0.9300 . ?
C2 C3 1.357(5) . ?
C3 H3 0.9300 . ?
C3 C4 1.363(5) . ?
C4 H4 0.9300 . ?
C4 C5 1.383(4) . ?
C5 H5 0.9300 . ?
C5 C6 1.389(4) . ?
C6 C7 1.485(4) . ?
C7 C8 1.556(4) . ?
C7 O1 1.211(3) . ?
C8 C9 1.557(4) . ?
C8 C19 1.576(4) . ?
C8 C22 1.477(4) . ?
C9 H9 0.9800 . ?
C9 C10 1.523(4) . ?
C9 N1 1.474(3) . ?
C10 C11 1.395(4) . ?
C10 C15 1.383(4) . ?
C11 H11 0.9300 . ?
C11 C12 1.394(4) . ?
C12 H12 0.9300 . ?
C12 C13 1.377(5) . ?
C13 H13 0.9300 . ?
C13 C14 1.370(4) . ?
C14 H14 0.9300 . ?
C14 C15 1.373(4) . ?
C15 C16 1.489(4) . ?
C16 H16A 0.9700 . ?
C16 H16B 0.9700 . ?
C16 N1 1.473(3) . ?
C17 H17 0.9300 . ?
C17 C18 1.354(4) . ?
C17 N1 1.327(3) . ?
C18 C19 1.497(4) . ?
C18 N2 1.409(3) . ?
C19 H19 0.9800 . ?
C19 C20 1.502(4) . ?
C20 H20 0.9300 . ?
C20 C21 1.309(4) . ?
C21 H21 0.9300 . ?
C21 C25 1.507(5) . ?
C22 N3 1.136(3) . ?
C23 H23A 0.9600 . ?
C23 H23B 0.9600 . ?
C23 H23C 0.9600 . ?
C23 C24 1.470(6) . ?
C24 C25 1.395(5) . ?
C24 O4 1.281(5) . ?
C25 C26 1.407(6) . ?
C26 C27 1.479(6) . ?
C26 O5 1.305(5) . ?
C27 H27A 0.9600 . ?
C27 H27B 0.9600 . ?
C27 H27C 0.9600 . ?
N2 O2 1.233(3) . ?
N2 O3 1.248(3) . ?
O5 H5A 0.8200 . ?

loop_
_geom_hbond_atom_site_label_D
_geom_hbond_atom_site_label_H
_geom_hbond_atom_site_label_A
_geom_hbond_distance_DH
_geom_hbond_distance_HA
_geom_hbond_distance_DA
_geom_hbond_angle_DHA
_geom_hbond_site_symmetry_A
C17 H17 O3 0.93 2.47 3.165(4) 132.1 2_566
O5 H5A O4 0.82 1.71 2.436(6) 145.8 .

loop_
_geom_torsion_atom_site_label_1
_geom_torsion_atom_site_label_2
_geom_torsion_atom_site_label_3
_geom_torsion_atom_site_label_4
_geom_torsion
_geom_torsion_site_symmetry_1
_geom_torsion_site_symmetry_2
_geom_torsion_site_symmetry_3
_geom_torsion_site_symmetry_4
_geom_torsion_publ_flag
C1 C2 C3 C4 1.1(8) . . . . ?
C1 C6 C7 C8 -179.8(3) . . . . ?
C1 C6 C7 O1 -3.4(5) . . . . ?
C2 C1 C6 C5 -1.4(6) . . . . ?
C2 C1 C6 C7 176.0(4) . . . . ?
C2 C3 C4 C5 -1.4(7) . . . . ?
C3 C4 C5 C6 0.4(6) . . . . ?
C4 C5 C6 C1 1.0(5) . . . . ?
C4 C5 C6 C7 -176.1(3) . . . . ?
C5 C6 C7 C8 -2.7(5) . . . . ?
C5 C6 C7 O1 173.8(3) . . . . ?
C6 C1 C2 C3 0.3(8) . . . . ?
C6 C7 C8 C9 -169.1(2) . . . . ?
C6 C7 C8 C19 71.0(3) . . . . ?
C6 C7 C8 C22 -50.2(3) . . . . ?
C7 C8 C9 C10 74.4(3) . . . . ?
C7 C8 C9 N1 -171.5(2) . . . . ?
C7 C8 C19 C18 166.7(2) . . . . ?
C7 C8 C19 C20 42.3(3) . . . . ?
C8 C9 C10 C11 -50.8(4) . . . . ?
C8 C9 C10 C15 129.3(2) . . . . ?
C8 C9 N1 C16 -140.8(2) . . . . ?
C8 C9 N1 C17 30.0(3) . . . . ?
C8 C19 C20 C21 -125.6(3) . . . . ?
C9 C8 C19 C18 47.5(3) . . . . ?
C9 C8 C19 C20 -76.9(3) . . . . ?
C9 C10 C11 C12 179.2(3) . . . . ?
C9 C10 C15 C14 179.4(3) . . . . ?
C9 C10 C15 C16 -0.7(3) . . . . ?
C10 C9 N1 C16 -16.3(3) . . . . ?
C10 C9 N1 C17 154.5(2) . . . . ?
C10 C11 C12 C13 1.3(5) . . . . ?
C10 C15 C16 N1 -9.0(3) . . . . ?
C11 C10 C15 C14 -0.5(4) . . . . ?
C11 C10 C15 C16 179.4(2) . . . . ?
C11 C12 C13 C14 -0.4(5) . . . . ?
C12 C13 C14 C15 -1.1(5) . . . . ?
C13 C14 C15 C10 1.5(4) . . . . ?
C13 C14 C15 C16 -178.4(3) . . . . ?
C14 C15 C16 N1 170.9(3) . . . . ?
C15 C10 C11 C12 -0.9(4) . . . . ?
C15 C16 N1 C9 16.2(3) . . . . ?
C15 C16 N1 C17 -154.4(2) . . . . ?
C17 C18 C19 C8 -20.6(4) . . . . ?
C17 C18 C19 C20 104.9(3) . . . . ?
C17 C18 N2 O2 174.3(3) . . . . ?
C17 C18 N2 O3 -7.1(4) . . . . ?
C18 C17 N1 C9 -0.7(4) . . . . ?
C18 C17 N1 C16 169.0(3) . . . . ?
C18 C19 C20 C21 111.7(3) . . . . ?
C19 C8 C9 C10 -166.9(2) . . . . ?
C19 C8 C9 N1 -52.7(3) . . . . ?
C19 C18 N2 O2 -5.0(4) . . . . ?
C19 C18 N2 O3 173.7(3) . . . . ?
C19 C20 C21 C25 -166.2(3) . . . . ?
C20 C21 C25 C24 -122.4(4) . . . . ?
C20 C21 C25 C26 60.4(5) . . . . ?
C21 C25 C26 C27 2.2(6) . . . . ?
C21 C25 C26 O5 178.5(3) . . . . ?
C22 C8 C9 C10 -47.3(3) . . . . ?
C22 C8 C9 N1 66.9(3) . . . . ?
C22 C8 C19 C18 -70.7(3) . . . . ?
C22 C8 C19 C20 164.9(2) . . . . ?
C23 C24 C25 C21 4.7(5) . . . . ?
C23 C24 C25 C26 -178.1(4) . . . . ?
C24 C25 C26 C27 -174.9(4) . . . . ?
C24 C25 C26 O5 1.3(6) . . . . ?
N1 C9 C10 C11 -170.1(3) . . . . ?
N1 C9 C10 C15 10.0(3) . . . . ?
N1 C17 C18 C19 -4.2(5) . . . . ?
N1 C17 C18 N2 176.6(3) . . . . ?
N2 C18 C19 C8 158.6(2) . . . . ?
N2 C18 C19 C20 -75.9(3) . . . . ?
O1 C7 C8 C9 14.3(4) . . . . ?
O1 C7 C8 C19 -105.6(3) . . . . ?
O1 C7 C8 C22 133.2(3) . . . . ?
O4 C24 C25 C21 -176.2(3) . . . . ?
O4 C24 C25 C26 1.0(5) . . . . ?
